data_4112612
loop_
_publ_author_name
'Peter L. Larsen'
'Rajeev Gupta'
'Douglas R. Powell'
'Andrew S. Borovik'

_publ_contact_author
; 
   Prof. Andrew S. Borovik 
   Department of Chemistry 
   University of Kansas 
   Rm 2010 Malott Hall
   1251 Wescoe Hall Dr. 
   Lawrence, KS  66045-7582  USA 
;
_publ_contact_author_email aborovik@ku.edu
_publ_contact_author_fax 1(785)8645396
_publ_contact_author_phone 1(785)8644067
_publ_section_title
;
 Chalcogens as Terminal Ligands to Iron: Synthesis and Structure of
 Complexes with FeIII-S and FeIII-Se Motifs
;
_journal_name_full 'Journal of the American Chemical Society'
_journal_page_first 6522
_journal_page_last 6523
_journal_paper_doi 10.1021/ja049118w
_journal_volume 126
_journal_year 2004
_chemical_formula_moiety '2(C8 H20 N) 1+, (C21 H42 Fe N7 O3 Se) 2-'
_chemical_formula_sum 'C37 H82 Fe N9 O3 Se'
_chemical_formula_weight 835.93
_chemical_name_systematic
; 
 ? 
;
_space_group_IT_number 14
_symmetry_cell_setting monoclinic
_symmetry_space_group_name_Hall '-P 2ybc'
_symmetry_space_group_name_H-M 'P 1 21/c 1'
_atom_sites_solution_hydrogens geom
_atom_sites_solution_primary direct
_atom_sites_solution_secondary difmap
_audit_creation_method SHELXL-97
_cell_angle_alpha 90.00
_cell_angle_beta 94.027(4)
_cell_angle_gamma 90.00
_cell_formula_units_Z 4
_cell_length_a 19.110(2)
_cell_length_b 19.850(2)
_cell_length_c 11.8266(16)
_cell_measurement_reflns_used 6649
_cell_measurement_temperature 100(2)
_cell_measurement_theta_max 24.64
_cell_measurement_theta_min 2.21
_cell_volume 4475.1(9)
_computing_cell_refinement 'Bruker SMART'
_computing_data_collection 'Bruker SMART'
_computing_data_reduction 'Bruker SAINT'
_computing_molecular_graphics 'Bruker SHELXTL'
_computing_publication_material 'Bruker SHELXTL'
_computing_structure_refinement 'SHELXL-97 (Sheldrick, 1997)'
_computing_structure_solution 'SHELXS-97 (Sheldrick, 1990)'
_diffrn_ambient_temperature 100(2)
_diffrn_measured_fraction_theta_full 0.999
_diffrn_measured_fraction_theta_max 0.999
_diffrn_measurement_device_type 'CCD area detector'
_diffrn_measurement_method '\w scans'
_diffrn_radiation_monochromator graphite
_diffrn_radiation_source 'fine-focus sealed tube'
_diffrn_radiation_type MoK\a
_diffrn_radiation_wavelength 0.71073
_diffrn_reflns_av_R_equivalents 0.0352
_diffrn_reflns_av_sigmaI/netI 0.0411
_diffrn_reflns_limit_h_max 21
_diffrn_reflns_limit_h_min -23
_diffrn_reflns_limit_k_max 24
_diffrn_reflns_limit_k_min -24
_diffrn_reflns_limit_l_max 12
_diffrn_reflns_limit_l_min -14
_diffrn_reflns_number 27721
_diffrn_reflns_theta_full 26.00
_diffrn_reflns_theta_max 26.00
_diffrn_reflns_theta_min 2.05
_diffrn_standards_decay_% -0.18
_diffrn_standards_number 182
_exptl_absorpt_coefficient_mu 1.193
_exptl_absorpt_correction_T_max 0.7546
_exptl_absorpt_correction_T_min 0.7086
_exptl_absorpt_correction_type multi-scan
_exptl_absorpt_process_details 'Sheldrick, 2000'
_exptl_crystal_colour black
_exptl_crystal_density_diffrn 1.241
_exptl_crystal_density_meas 0
_exptl_crystal_description block
_exptl_crystal_F_000 1804
_exptl_crystal_size_max 0.31
_exptl_crystal_size_mid 0.25
_exptl_crystal_size_min 0.25
_refine_diff_density_max 1.101
_refine_diff_density_min -0.718
_refine_diff_density_rms 0.107
_refine_ls_extinction_method none
_refine_ls_goodness_of_fit_ref 1.022
_refine_ls_hydrogen_treatment mixed
_refine_ls_matrix_type full
_refine_ls_number_parameters 715
_refine_ls_number_reflns 8793
_refine_ls_number_restraints 1013
_refine_ls_restrained_S_all 1.029
_refine_ls_R_factor_all 0.1108
_refine_ls_R_factor_gt 0.0830
_refine_ls_shift/su_max 0.007
_refine_ls_shift/su_mean 0.000
_refine_ls_structure_factor_coef Fsqd
_refine_ls_weighting_details 'calc w=1/[\s^2^(Fo^2^)+(0.1400P)^2^+13.6000P] where P=(Fo^2^+2Fc^2^)/3'
_refine_ls_weighting_scheme calc
_refine_ls_wR_factor_gt 0.2370
_refine_ls_wR_factor_ref 0.2594
_reflns_number_gt 6182
_reflns_number_total 8793
_reflns_threshold_expression >2sigma(I)
_cod_data_source_file ja049118wsi20040414_055935_2.cif
_cod_data_source_block compound_FeIIIH3buea(Se)
_cod_database_code 4112612

loop_
_symmetry_equiv_pos_as_xyz
'x, y, z'
'-x, y+1/2, -z+1/2'
'-x, -y, -z'
'x, -y-1/2, z-1/2'

loop_
_atom_site_label
_atom_site_type_symbol
_atom_site_fract_x
_atom_site_fract_y
_atom_site_fract_z
_atom_site_U_iso_or_equiv
_atom_site_adp_type
_atom_site_occupancy
_atom_site_symmetry_multiplicity
_atom_site_calc_flag
_atom_site_refinement_flags
_atom_site_disorder_assembly
_atom_site_disorder_group
Se1 Se 0.28540(3) 0.48944(3) 0.45177(5) 0.05235(17) Uani 1 1 d . A .
Fe1 Fe 0.23685(4) 0.50884(4) 0.62653(7) 0.0438(2) Uani 1 1 d D . .
O1 O 0.20667(19) 0.71617(17) 0.6297(3) 0.0505(9) Uani 1 1 d . A .
O2 O 0.3899(2) 0.4463(3) 0.8693(4) 0.0767(14) Uani 1 1 d . A .
O3 O 0.1021(4) 0.3413(4) 0.6613(8) 0.058(2) Uani 0.501(5) 1 d PDU A 1
O3' O 0.1065(4) 0.3316(3) 0.6004(9) 0.058(2) Uani 0.499(5) 1 d PDU A 2
N1 N 0.1884(3) 0.5391(3) 0.8205(4) 0.0594(13) Uani 1 1 d D A .
N2 N 0.1919(2) 0.6014(2) 0.6104(4) 0.0462(10) Uani 1 1 d . A .
N3 N 0.2796(2) 0.6567(2) 0.5233(3) 0.0415(10) Uani 1 1 d . A .
H3 H 0.2837 0.6194 0.4841 0.050 Uiso 1 1 calc R . .
N4 N 0.3201(2) 0.5088(2) 0.7438(4) 0.0485(11) Uani 1 1 d . A .
N5 N 0.3735(2) 0.4134(3) 0.6838(4) 0.0585(13) Uani 1 1 d . A .
H5 H 0.3765 0.4309 0.6160 0.070 Uiso 1 1 calc R . .
N6 N 0.1754(4) 0.4332(3) 0.6811(5) 0.0434(17) Uani 0.501(5) 1 d PDU A 1
N7 N 0.1531(5) 0.3814(4) 0.5090(6) 0.0617(19) Uani 0.501(5) 1 d PDU A 1
H7 H 0.1737 0.4171 0.4823 0.074 Uiso 0.501(5) 1 calc PR A 1
N6' N 0.1724(4) 0.4280(4) 0.6420(7) 0.0456(17) Uani 0.499(5) 1 d PDU A 2
N7' N 0.1411(5) 0.3953(4) 0.4591(7) 0.0601(18) Uani 0.499(5) 1 d PDU A 2
H7'A H 0.1485 0.4376 0.4409 0.072 Uiso 0.499(5) 1 calc PR A 2
C1 C 0.1537(3) 0.6038(3) 0.8006(6) 0.0672(17) Uani 1 1 d . . .
H1A H 0.1864 0.6408 0.8230 0.081 Uiso 1 1 calc R A .
H1B H 0.1126 0.6071 0.8466 0.081 Uiso 1 1 calc R . .
C2 C 0.1307(3) 0.6096(3) 0.6771(6) 0.0584(15) Uani 1 1 d . A .
H2A H 0.0954 0.5745 0.6559 0.070 Uiso 1 1 calc R . .
H2B H 0.1089 0.6543 0.6616 0.070 Uiso 1 1 calc R . .
C3 C 0.2242(2) 0.6614(2) 0.5913(4) 0.0409(11) Uani 1 1 d . . .
C4 C 0.3318(2) 0.7094(2) 0.5118(4) 0.0377(11) Uani 1 1 d . . .
C5 C 0.3855(3) 0.6803(3) 0.4376(4) 0.0498(13) Uani 1 1 d . A .
H5B H 0.3627 0.6682 0.3637 0.075 Uiso 1 1 d R . .
H5C H 0.4067 0.6401 0.4739 0.075 Uiso 1 1 d R . .
H5D H 0.4221 0.7139 0.4273 0.075 Uiso 1 1 d R . .
C6 C 0.2993(3) 0.7718(3) 0.4550(4) 0.0448(12) Uani 1 1 d . A .
H6A H 0.2776 0.7597 0.3802 0.067 Uiso 1 1 d R . .
H6B H 0.3358 0.8056 0.4464 0.067 Uiso 1 1 d R . .
H6C H 0.2635 0.7902 0.5019 0.067 Uiso 1 1 d R . .
C7 C 0.3675(3) 0.7284(3) 0.6277(4) 0.0489(13) Uani 1 1 d . A .
H7B H 0.3882 0.6881 0.6643 0.073 Uiso 1 1 d R . .
H7C H 0.3326 0.7476 0.6755 0.073 Uiso 1 1 d R . .
H7D H 0.4044 0.7617 0.6174 0.073 Uiso 1 1 d R . .
C8 C 0.2504(3) 0.5415(4) 0.8988(5) 0.0678(18) Uani 1 1 d . . .
H8A H 0.2579 0.4972 0.9362 0.081 Uiso 1 1 calc R A .
H8B H 0.2442 0.5757 0.9581 0.081 Uiso 1 1 calc R . .
C9 C 0.3131(3) 0.5593(3) 0.8332(5) 0.0582(15) Uani 1 1 d . A .
H9A H 0.3066 0.6045 0.7989 0.070 Uiso 1 1 calc R . .
H9B H 0.3562 0.5600 0.8848 0.070 Uiso 1 1 calc R . .
C10 C 0.3611(3) 0.4568(4) 0.7721(5) 0.0592(16) Uani 1 1 d . . .
C11 C 0.3821(3) 0.3409(4) 0.6955(6) 0.0694(18) Uani 1 1 d . . .
C12 C 0.3813(4) 0.3130(4) 0.5758(6) 0.077(2) Uani 1 1 d . A .
H12A H 0.4238 0.3274 0.5408 0.116 Uiso 1 1 d R . .
H12B H 0.3399 0.3299 0.5310 0.116 Uiso 1 1 d R . .
H12C H 0.3797 0.2637 0.5783 0.116 Uiso 1 1 d R . .
C13 C 0.4504(4) 0.3217(5) 0.7596(6) 0.092(3) Uani 1 1 d . A .
H13A H 0.4497 0.3364 0.8386 0.138 Uiso 1 1 d R . .
H13B H 0.4895 0.3435 0.7245 0.138 Uiso 1 1 d R . .
H13C H 0.4563 0.2727 0.7571 0.138 Uiso 1 1 d R . .
C14 C 0.3218(4) 0.3112(4) 0.7579(7) 0.091(2) Uani 1 1 d . A .
H14A H 0.3214 0.3316 0.8333 0.136 Uiso 1 1 d R . .
H14B H 0.3281 0.2624 0.7656 0.136 Uiso 1 1 d R . .
H14C H 0.2772 0.3206 0.7148 0.136 Uiso 1 1 d R . .
C15 C 0.1384(4) 0.4883(3) 0.8559(10) 0.052(2) Uani 0.501(5) 1 d PDU A 1
H15A H 0.0900 0.4983 0.8252 0.062 Uiso 0.501(5) 1 calc PR A 1
H15B H 0.1393 0.4847 0.9395 0.062 Uiso 0.501(5) 1 calc PR A 1
C16 C 0.1672(7) 0.4244(5) 0.8028(7) 0.0492(19) Uani 0.501(5) 1 d PDU A 1
H16A H 0.2132 0.4129 0.8417 0.059 Uiso 0.501(5) 1 calc PR A 1
H16B H 0.1347 0.3864 0.8137 0.059 Uiso 0.501(5) 1 calc PR A 1
C17 C 0.1404(5) 0.3838(5) 0.6197(9) 0.0502(18) Uani 0.501(5) 1 d PDU A 1
C18 C 0.1366(3) 0.3254(3) 0.4252(6) 0.072(2) Uani 0.501(5) 1 d PDU A 1
C19 C 0.1695(5) 0.3400(6) 0.3143(7) 0.088(3) Uani 0.501(5) 1 d PDU A 1
H19A H 0.1538 0.3062 0.2577 0.132 Uiso 0.501(5) 1 d PR A 1
H19B H 0.2207 0.3383 0.3266 0.132 Uiso 0.501(5) 1 d PR A 1
H19C H 0.1551 0.3849 0.2871 0.132 Uiso 0.501(5) 1 d PR A 1
C20 C 0.0574(3) 0.3221(7) 0.4055(11) 0.088(4) Uani 0.501(5) 1 d PDU A 1
H20A H 0.0442 0.2815 0.3619 0.132 Uiso 0.501(5) 1 d PR A 1
H20B H 0.0404 0.3620 0.3633 0.132 Uiso 0.501(5) 1 d PR A 1
H20C H 0.0363 0.3206 0.4787 0.132 Uiso 0.501(5) 1 d PR A 1
C21 C 0.1654(6) 0.2599(5) 0.4759(10) 0.101(4) Uani 0.501(5) 1 d PDU A 1
H21A H 0.1688 0.2265 0.4155 0.151 Uiso 0.501(5) 1 d PR A 1
H21B H 0.1340 0.2432 0.5315 0.151 Uiso 0.501(5) 1 d PR A 1
H21C H 0.2121 0.2679 0.5133 0.151 Uiso 0.501(5) 1 d PR A 1
C15' C 0.1426(5) 0.4795(4) 0.8222(11) 0.052(2) Uani 0.499(5) 1 d PDU A 2
H15C H 0.0962 0.4918 0.7858 0.062 Uiso 0.499(5) 1 calc PR A 2
H15D H 0.1358 0.4682 0.9022 0.062 Uiso 0.499(5) 1 calc PR A 2
C16' C 0.1682(7) 0.4157(5) 0.7638(8) 0.0484(19) Uani 0.499(5) 1 d PDU A 2
H16C H 0.2150 0.4028 0.7982 0.058 Uiso 0.499(5) 1 calc PR A 2
H16D H 0.1354 0.3781 0.7751 0.058 Uiso 0.499(5) 1 calc PR A 2
C17' C 0.1388(6) 0.3822(5) 0.5708(9) 0.0512(19) Uani 0.499(5) 1 d PDU A 2
C18' C 0.1323(3) 0.3461(3) 0.3619(6) 0.074(2) Uani 0.499(5) 1 d PDU A 2
C19' C 0.1443(5) 0.3828(6) 0.2520(8) 0.094(4) Uani 0.499(5) 1 d PDU A 2
H19D H 0.1295 0.3539 0.1875 0.141 Uiso 0.499(5) 1 d PR A 2
H19E H 0.1943 0.3934 0.2497 0.141 Uiso 0.499(5) 1 d PR A 2
H19F H 0.1170 0.4246 0.2482 0.141 Uiso 0.499(5) 1 d PR A 2
C20' C 0.0607(3) 0.3127(6) 0.3536(11) 0.080(3) Uani 0.499(5) 1 d PDU A 2
H20D H 0.0579 0.2806 0.2904 0.120 Uiso 0.499(5) 1 d PR A 2
H20E H 0.0242 0.3471 0.3407 0.120 Uiso 0.499(5) 1 d PR A 2
H20F H 0.0537 0.2887 0.4244 0.120 Uiso 0.499(5) 1 d PR A 2
C21' C 0.1895(4) 0.2938(5) 0.3865(11) 0.093(3) Uani 0.499(5) 1 d PDU A 2
H21D H 0.1796 0.2540 0.3389 0.139 Uiso 0.499(5) 1 d PR A 2
H21E H 0.1908 0.2808 0.4665 0.139 Uiso 0.499(5) 1 d PR A 2
H21F H 0.2350 0.3128 0.3698 0.139 Uiso 0.499(5) 1 d PR A 2
N1A N 0.90488(16) 0.37733(16) 0.7582(3) 0.0583(14) Uani 0.552(4) 1 d PDU B 1
C1A C 0.9067(3) 0.4519(2) 0.7361(6) 0.0657(18) Uani 0.552(4) 1 d PDU B 1
H1AA H 0.8602 0.4654 0.7014 0.079 Uiso 0.552(4) 1 calc PR B 1
H1AB H 0.9133 0.4751 0.8101 0.079 Uiso 0.552(4) 1 calc PR B 1
C2A C 0.9601(5) 0.4769(5) 0.6638(10) 0.082(3) Uani 0.552(4) 1 d PDU B 1
H2AA H 0.9602 0.5263 0.6648 0.123 Uiso 0.552(4) 1 d PR B 1
H2AB H 0.9495 0.4610 0.5860 0.123 Uiso 0.552(4) 1 d PR B 1
H2AC H 1.0063 0.4602 0.6922 0.123 Uiso 0.552(4) 1 d PR B 1
C3A C 0.8959(4) 0.3403(2) 0.6475(4) 0.067(2) Uani 0.552(4) 1 d PDU B 1
H3AA H 0.8523 0.3570 0.6065 0.080 Uiso 0.552(4) 1 calc PR B 1
H3AB H 0.9353 0.3530 0.6020 0.080 Uiso 0.552(4) 1 calc PR B 1
C4A C 0.8922(6) 0.2668(3) 0.6501(9) 0.069(3) Uani 0.552(4) 1 d PDU B 1
H4A1 H 0.9359 0.2487 0.6865 0.104 Uiso 0.552(4) 1 d PR B 1
H4A2 H 0.8856 0.2495 0.5724 0.104 Uiso 0.552(4) 1 d PR B 1
H4A3 H 0.8526 0.2528 0.6930 0.104 Uiso 0.552(4) 1 d PR B 1
C5A C 0.8449(2) 0.3612(4) 0.8298(5) 0.0589(19) Uani 0.552(4) 1 d PDU B 1
H5AA H 0.8497 0.3134 0.8533 0.071 Uiso 0.552(4) 1 calc PR B 1
H5AB H 0.8508 0.3888 0.8994 0.071 Uiso 0.552(4) 1 calc PR B 1
C6A C 0.7733(3) 0.3709(7) 0.7810(10) 0.058(3) Uani 0.552(4) 1 d PDU B 1
H6AA H 0.7402 0.3531 0.8331 0.087 Uiso 0.552(4) 1 d PR B 1
H6AB H 0.7672 0.3471 0.7084 0.087 Uiso 0.552(4) 1 d PR B 1
H6AC H 0.7646 0.4191 0.7687 0.087 Uiso 0.552(4) 1 d PR B 1
C7A C 0.9725(2) 0.3561(3) 0.8208(5) 0.064(2) Uani 0.552(4) 1 d PDU B 1
H7AA H 0.9690 0.3074 0.8372 0.077 Uiso 0.552(4) 1 calc PR B 1
H7AB H 1.0104 0.3617 0.7686 0.077 Uiso 0.552(4) 1 calc PR B 1
C8A C 0.9947(5) 0.3901(6) 0.9268(7) 0.084(3) Uani 0.552(4) 1 d PDU B 1
H8AA H 1.0412 0.3738 0.9542 0.126 Uiso 0.552(4) 1 d PR B 1
H8AB H 0.9611 0.3805 0.9836 0.126 Uiso 0.552(4) 1 d PR B 1
H8AC H 0.9967 0.4388 0.9139 0.126 Uiso 0.552(4) 1 d PR B 1
N1A' N 0.90452(18) 0.36814(18) 0.7215(3) 0.0547(15) Uani 0.448(4) 1 d PDU B 2
C1A' C 0.9664(3) 0.4075(3) 0.6865(5) 0.061(2) Uani 0.448(4) 1 d PDU B 2
H1AC H 0.9764 0.4431 0.7440 0.073 Uiso 0.448(4) 1 calc PR B 2
H1AD H 1.0073 0.3768 0.6908 0.073 Uiso 0.448(4) 1 calc PR B 2
C2A' C 0.9631(6) 0.4397(6) 0.5754(7) 0.062(3) Uani 0.448(4) 1 d PDU B 2
H2AD H 1.0085 0.4604 0.5632 0.092 Uiso 0.448(4) 1 d PR B 2
H2AE H 0.9266 0.4745 0.5719 0.092 Uiso 0.448(4) 1 d PR B 2
H2AF H 0.9519 0.4059 0.5165 0.092 Uiso 0.448(4) 1 d PR B 2
C3A' C 0.8852(3) 0.3146(3) 0.6349(6) 0.069(2) Uani 0.448(4) 1 d PDU B 2
H3AC H 0.8455 0.2886 0.6623 0.083 Uiso 0.448(4) 1 calc PR B 2
H3AD H 0.8675 0.3375 0.5642 0.083 Uiso 0.448(4) 1 calc PR B 2
C4A' C 0.9387(5) 0.2665(5) 0.6055(12) 0.077(4) Uani 0.448(4) 1 d PDU B 2
H4AD H 0.9227 0.2428 0.5357 0.115 Uiso 0.448(4) 1 d PR B 2
H4AE H 0.9469 0.2339 0.6671 0.115 Uiso 0.448(4) 1 d PR B 2
H4AF H 0.9824 0.2906 0.5938 0.115 Uiso 0.448(4) 1 d PR B 2
C5A' C 0.8427(3) 0.4142(3) 0.7302(7) 0.065(2) Uani 0.448(4) 1 d PDU B 2
H5AC H 0.8588 0.4536 0.7763 0.078 Uiso 0.448(4) 1 calc PR B 2
H5AD H 0.8288 0.4310 0.6531 0.078 Uiso 0.448(4) 1 calc PR B 2
C6A' C 0.7798(4) 0.3878(7) 0.7780(15) 0.059(3) Uani 0.448(4) 1 d PDU B 2
H6AD H 0.7423 0.4214 0.7698 0.089 Uiso 0.448(4) 1 d PR B 2
H6AE H 0.7903 0.3776 0.8585 0.089 Uiso 0.448(4) 1 d PR B 2
H6AF H 0.7648 0.3465 0.7377 0.089 Uiso 0.448(4) 1 d PR B 2
C7A' C 0.9225(5) 0.3353(3) 0.8344(4) 0.067(2) Uani 0.448(4) 1 d PDU B 2
H7AC H 0.8822 0.3067 0.8520 0.080 Uiso 0.448(4) 1 calc PR B 2
H7AD H 0.9628 0.3049 0.8258 0.080 Uiso 0.448(4) 1 calc PR B 2
C8A' C 0.9398(9) 0.3783(6) 0.9325(6) 0.091(4) Uani 0.448(4) 1 d PDU B 2
H8AD H 0.9909 0.3819 0.9453 0.137 Uiso 0.448(4) 1 d PR B 2
H8AE H 0.9204 0.3586 0.9996 0.137 Uiso 0.448(4) 1 d PR B 2
H8AF H 0.9197 0.4232 0.9185 0.137 Uiso 0.448(4) 1 d PR B 2
N1B N 0.42563(18) 0.44585(17) 0.1938(3) 0.0757(15) Uani 0.509(6) 1 d PDU C 1
C1B C 0.4766(3) 0.4255(3) 0.1077(5) 0.0644(19) Uani 0.509(6) 1 d PDU C 1
H1B1 H 0.4531 0.4325 0.0313 0.077 Uiso 0.509(6) 1 calc PR C 1
H1B2 H 0.5168 0.4570 0.1152 0.077 Uiso 0.509(6) 1 calc PR C 1
C2B C 0.5039(6) 0.3591(4) 0.1116(11) 0.060(3) Uani 0.509(6) 1 d PDU C 1
H2B1 H 0.4661 0.3271 0.1241 0.090 Uiso 0.509(6) 1 d PR C 1
H2B2 H 0.5404 0.3555 0.1736 0.090 Uiso 0.509(6) 1 d PR C 1
H2B3 H 0.5240 0.3486 0.0396 0.090 Uiso 0.509(6) 1 d PR C 1
C3B C 0.3831(3) 0.3851(3) 0.2263(6) 0.088(2) Uani 0.509(6) 1 d PDU C 1
H3B1 H 0.4148 0.3456 0.2328 0.106 Uiso 0.509(6) 1 calc PR C 1
H3B2 H 0.3662 0.3934 0.3023 0.106 Uiso 0.509(6) 1 calc PR C 1
C4B C 0.3245(5) 0.3683(7) 0.1511(12) 0.116(4) Uani 0.509(6) 1 d PDU C 1
H4B1 H 0.3010 0.3285 0.1798 0.174 Uiso 0.509(6) 1 d PR C 1
H4B2 H 0.3405 0.3585 0.0759 0.174 Uiso 0.509(6) 1 d PR C 1
H4B3 H 0.2917 0.4062 0.1458 0.174 Uiso 0.509(6) 1 d PR C 1
C5B C 0.3753(3) 0.4988(2) 0.1440(7) 0.086(3) Uani 0.509(6) 1 d PDU C 1
H5B1 H 0.3563 0.4824 0.0689 0.103 Uiso 0.509(6) 1 calc PR C 1
H5B2 H 0.3354 0.5014 0.1929 0.103 Uiso 0.509(6) 1 calc PR C 1
C6B C 0.4001(5) 0.5649(3) 0.1296(12) 0.077(3) Uani 0.509(6) 1 d PDU C 1
H6B1 H 0.4174 0.5832 0.2033 0.115 Uiso 0.509(6) 1 d PR C 1
H6B2 H 0.3619 0.5933 0.0969 0.115 Uiso 0.509(6) 1 d PR C 1
H6B3 H 0.4384 0.5642 0.0786 0.115 Uiso 0.509(6) 1 d PR C 1
C7B C 0.4651(3) 0.4748(3) 0.2981(5) 0.093(2) Uani 0.509(6) 1 d PDU C 1
H7B1 H 0.4846 0.5188 0.2766 0.111 Uiso 0.509(6) 1 calc PR C 1
H7B2 H 0.4304 0.4841 0.3545 0.111 Uiso 0.509(6) 1 calc PR C 1
C8B C 0.5201(5) 0.4374(7) 0.3533(10) 0.096(4) Uani 0.509(6) 1 d PDU C 1
H8B1 H 0.5019 0.3943 0.3791 0.144 Uiso 0.509(6) 1 d PR C 1
H8B2 H 0.5404 0.4628 0.4186 0.144 Uiso 0.509(6) 1 d PR C 1
H8B3 H 0.5564 0.4289 0.3004 0.144 Uiso 0.509(6) 1 d PR C 1
N1B' N 0.42816(19) 0.43977(18) 0.2137(3) 0.0794(15) Uani 0.491(6) 1 d PDU C 2
C1B' C 0.4730(3) 0.4288(3) 0.1147(5) 0.065(2) Uani 0.491(6) 1 d PDU C 2
H1B3 H 0.4448 0.4419 0.0447 0.078 Uiso 0.491(6) 1 calc PR C 2
H1B4 H 0.5131 0.4604 0.1235 0.078 Uiso 0.491(6) 1 calc PR C 2
C2B' C 0.5004(7) 0.3636(4) 0.0975(13) 0.072(4) Uani 0.491(6) 1 d PDU C 2
H2B4 H 0.5146 0.3431 0.1710 0.108 Uiso 0.491(6) 1 d PR C 2
H2B5 H 0.5411 0.3669 0.0519 0.108 Uiso 0.491(6) 1 d PR C 2
H2B6 H 0.4643 0.3356 0.0577 0.108 Uiso 0.491(6) 1 d PR C 2
C3B' C 0.3653(3) 0.3929(4) 0.2034(6) 0.093(2) Uani 0.491(6) 1 d PDU C 2
H3B3 H 0.3828 0.3463 0.2148 0.111 Uiso 0.491(6) 1 calc PR C 2
H3B4 H 0.3358 0.4031 0.2669 0.111 Uiso 0.491(6) 1 calc PR C 2
C4B' C 0.3212(6) 0.3938(8) 0.1025(9) 0.110(5) Uani 0.491(6) 1 d PDU C 2
H4B4 H 0.2770 0.4164 0.1163 0.166 Uiso 0.491(6) 1 d PR C 2
H4B5 H 0.3115 0.3474 0.0775 0.166 Uiso 0.491(6) 1 d PR C 2
H4B6 H 0.3445 0.4181 0.0435 0.166 Uiso 0.491(6) 1 d PR C 2
C5B' C 0.4024(4) 0.5118(2) 0.2146(7) 0.080(2) Uani 0.491(6) 1 d PDU C 2
H5B3 H 0.3602 0.5145 0.1612 0.095 Uiso 0.491(6) 1 calc PR C 2
H5B4 H 0.3868 0.5208 0.2912 0.095 Uiso 0.491(6) 1 calc PR C 2
C6B' C 0.4470(7) 0.5651(4) 0.1880(18) 0.116(5) Uani 0.491(6) 1 d PDU C 2
H6B4 H 0.4894 0.5641 0.2397 0.175 Uiso 0.491(6) 1 d PR C 2
H6B5 H 0.4227 0.6081 0.1961 0.175 Uiso 0.491(6) 1 d PR C 2
H6B6 H 0.4600 0.5601 0.1097 0.175 Uiso 0.491(6) 1 d PR C 2
C7B' C 0.4705(4) 0.4241(4) 0.3238(5) 0.099(3) Uani 0.491(6) 1 d PDU C 2
H7B3 H 0.4505 0.3826 0.3550 0.119 Uiso 0.491(6) 1 calc PR C 2
H7B4 H 0.5187 0.4129 0.3044 0.119 Uiso 0.491(6) 1 calc PR C 2
C8B' C 0.4763(10) 0.4719(7) 0.4121(9) 0.113(4) Uani 0.491(6) 1 d PDU C 2
H8B4 H 0.4356 0.4681 0.4579 0.170 Uiso 0.491(6) 1 d PR C 2
H8B5 H 0.4779 0.5173 0.3798 0.170 Uiso 0.491(6) 1 d PR C 2
H8B6 H 0.5193 0.4635 0.4600 0.170 Uiso 0.491(6) 1 d PR C 2

loop_
_atom_site_aniso_label
_atom_site_aniso_U_11
_atom_site_aniso_U_22
_atom_site_aniso_U_33
_atom_site_aniso_U_23
_atom_site_aniso_U_13
_atom_site_aniso_U_12
Se1 0.0556(3) 0.0469(3) 0.0566(3) -0.0076(2) 0.0185(3) -0.0128(2)
Fe1 0.0386(4) 0.0345(4) 0.0604(5) 0.0016(3) 0.0170(3) -0.0101(3)
O1 0.052(2) 0.0368(19) 0.066(2) 0.0040(17) 0.0246(18) -0.0030(16)
O2 0.063(3) 0.112(4) 0.055(2) -0.015(2) 0.001(2) 0.031(3)
O3 0.054(4) 0.048(4) 0.077(5) -0.019(4) 0.036(4) -0.031(3)
O3' 0.053(4) 0.041(4) 0.082(5) -0.003(4) 0.021(4) -0.015(3)
N1 0.056(3) 0.054(3) 0.073(3) 0.016(2) 0.040(2) 0.005(2)
N2 0.039(2) 0.038(2) 0.064(3) 0.0026(19) 0.0223(19) -0.0094(17)
N3 0.049(2) 0.034(2) 0.044(2) -0.0047(17) 0.0183(18) -0.0130(17)
N4 0.043(2) 0.058(3) 0.048(2) -0.009(2) 0.0213(19) -0.006(2)
N5 0.055(3) 0.074(3) 0.048(3) -0.011(2) 0.014(2) 0.020(2)
N6 0.042(3) 0.035(3) 0.057(4) -0.006(3) 0.033(3) -0.007(3)
N7 0.050(3) 0.059(3) 0.078(4) -0.022(3) 0.020(3) -0.024(3)
N6' 0.041(3) 0.037(3) 0.063(4) -0.004(3) 0.030(3) -0.008(3)
N7' 0.046(3) 0.058(3) 0.078(4) -0.020(3) 0.016(3) -0.019(3)
C1 0.068(4) 0.058(4) 0.082(4) 0.012(3) 0.052(3) 0.009(3)
C2 0.046(3) 0.044(3) 0.089(4) 0.011(3) 0.027(3) -0.002(2)
C3 0.039(2) 0.038(3) 0.047(3) 0.005(2) 0.012(2) -0.008(2)
C4 0.040(2) 0.037(2) 0.037(2) 0.0035(19) 0.005(2) -0.0146(19)
C5 0.050(3) 0.053(3) 0.048(3) 0.000(2) 0.015(2) -0.019(2)
C6 0.048(3) 0.041(3) 0.046(3) 0.009(2) 0.007(2) -0.012(2)
C7 0.049(3) 0.053(3) 0.044(3) -0.003(2) 0.000(2) -0.011(2)
C8 0.076(4) 0.069(4) 0.063(4) -0.004(3) 0.037(3) 0.011(3)
C9 0.054(3) 0.069(4) 0.054(3) -0.019(3) 0.022(3) -0.008(3)
C10 0.041(3) 0.084(4) 0.054(3) -0.011(3) 0.017(3) 0.005(3)
C11 0.062(4) 0.084(5) 0.063(4) 0.000(3) 0.012(3) 0.029(3)
C12 0.084(5) 0.075(4) 0.073(4) -0.006(4) 0.005(4) 0.029(4)
C13 0.082(5) 0.119(6) 0.074(5) -0.015(4) 0.002(4) 0.050(5)
C14 0.089(5) 0.086(5) 0.100(6) -0.004(4) 0.028(4) 0.026(4)
C15 0.055(4) 0.052(4) 0.056(5) 0.009(4) 0.054(4) 0.004(4)
C16 0.052(3) 0.045(3) 0.056(4) 0.007(3) 0.041(3) 0.000(3)
C17 0.042(3) 0.043(3) 0.069(4) -0.013(3) 0.027(3) -0.013(3)
C18 0.058(3) 0.071(4) 0.088(4) -0.033(4) 0.018(4) -0.030(3)
C19 0.085(6) 0.085(6) 0.097(7) -0.050(6) 0.019(6) -0.023(6)
C20 0.068(6) 0.103(7) 0.092(7) -0.041(7) 0.003(6) -0.032(6)
C21 0.110(8) 0.078(7) 0.116(8) -0.053(7) 0.018(7) -0.014(7)
C15' 0.052(4) 0.053(4) 0.056(4) 0.009(4) 0.053(3) 0.006(3)
C16' 0.047(3) 0.042(3) 0.060(4) 0.006(3) 0.037(3) -0.004(3)
C17' 0.040(3) 0.045(3) 0.072(4) -0.013(4) 0.027(3) -0.013(3)
C18' 0.056(4) 0.078(4) 0.088(5) -0.030(4) 0.010(4) -0.021(4)
C19' 0.080(7) 0.105(9) 0.097(8) -0.016(7) 0.009(7) -0.027(7)
C20' 0.058(6) 0.094(7) 0.089(7) -0.037(6) 0.011(6) -0.032(5)
C21' 0.077(6) 0.088(7) 0.113(7) -0.049(6) 0.005(6) -0.009(6)
N1A 0.047(2) 0.051(3) 0.078(3) 0.003(2) 0.011(2) -0.007(2)
C1A 0.056(3) 0.059(3) 0.082(4) 0.000(3) 0.012(3) -0.006(3)
C2A 0.078(6) 0.075(6) 0.093(7) 0.009(6) 0.012(6) -0.017(5)
C3A 0.062(4) 0.059(4) 0.080(4) 0.000(4) 0.013(4) -0.010(4)
C4A 0.059(5) 0.061(6) 0.088(6) -0.019(5) 0.005(5) 0.002(5)
C5A 0.047(3) 0.053(4) 0.078(4) -0.001(3) 0.014(3) -0.005(3)
C6A 0.045(5) 0.053(6) 0.077(6) -0.004(5) 0.015(5) -0.008(4)
C7A 0.042(4) 0.072(4) 0.078(4) -0.002(4) 0.012(4) -0.018(4)
C8A 0.061(6) 0.101(8) 0.091(7) -0.007(6) 0.017(6) -0.023(6)
N1A' 0.045(3) 0.051(3) 0.070(3) 0.000(3) 0.015(3) -0.007(3)
C1A' 0.051(4) 0.055(4) 0.078(4) -0.003(4) 0.014(4) -0.007(4)
C2A' 0.060(6) 0.069(7) 0.057(6) 0.008(6) 0.011(6) -0.008(6)
C3A' 0.062(4) 0.064(5) 0.083(5) -0.004(5) 0.009(4) -0.017(5)
C4A' 0.073(7) 0.069(7) 0.094(8) -0.024(6) 0.045(6) -0.031(6)
C5A' 0.053(3) 0.060(4) 0.084(4) 0.000(4) 0.016(3) -0.003(3)
C6A' 0.048(6) 0.054(7) 0.081(6) 0.006(6) 0.035(5) -0.001(5)
C7A' 0.054(4) 0.067(4) 0.081(4) 0.001(4) 0.012(4) -0.012(3)
C8A' 0.072(7) 0.108(8) 0.096(7) 0.002(7) 0.015(6) -0.036(6)
N1B 0.080(3) 0.076(3) 0.076(3) 0.017(3) 0.041(3) 0.025(3)
C1B 0.062(4) 0.066(4) 0.069(4) 0.014(3) 0.035(3) 0.022(3)
C2B 0.053(5) 0.052(5) 0.076(6) 0.012(5) 0.018(5) 0.021(5)
C3B 0.091(4) 0.087(4) 0.091(4) 0.025(4) 0.043(4) 0.019(4)
C4B 0.108(8) 0.112(8) 0.129(8) 0.025(8) 0.019(8) 0.003(8)
C5B 0.085(5) 0.083(5) 0.094(5) 0.010(5) 0.038(4) 0.032(4)
C6B 0.073(6) 0.068(6) 0.096(7) 0.031(5) 0.048(5) 0.034(5)
C7B 0.102(4) 0.092(4) 0.087(4) 0.011(4) 0.027(4) 0.020(4)
C8B 0.082(7) 0.113(8) 0.093(7) -0.009(7) 0.008(6) 0.030(7)
N1B' 0.086(3) 0.077(3) 0.080(3) 0.016(3) 0.038(3) 0.024(3)
C1B' 0.063(4) 0.064(4) 0.072(4) 0.013(3) 0.032(3) 0.025(3)
C2B' 0.062(6) 0.071(7) 0.086(7) -0.001(6) 0.027(6) 0.010(6)
C3B' 0.093(4) 0.093(4) 0.096(4) 0.020(4) 0.037(4) 0.019(4)
C4B' 0.120(9) 0.124(10) 0.087(8) 0.045(8) 0.011(8) 0.017(9)
C5B' 0.088(4) 0.076(4) 0.079(4) 0.022(4) 0.040(4) 0.030(3)
C6B' 0.134(10) 0.096(8) 0.121(9) 0.007(8) 0.019(9) 0.034(8)
C7B' 0.116(5) 0.094(5) 0.090(5) 0.008(5) 0.024(5) 0.025(5)
C8B' 0.123(8) 0.123(8) 0.096(8) 0.010(7) 0.019(7) 0.012(8)

loop_
_atom_type_symbol
_atom_type_description
_atom_type_scat_dispersion_real
_atom_type_scat_dispersion_imag
_atom_type_scat_source
C C 0.0033 0.0016 'International Tables Vol C Tables 4.2.6.8 and 6.1.1.4'
H H 0.0000 0.0000 'International Tables Vol C Tables 4.2.6.8 and 6.1.1.4'
N N 0.0061 0.0033 'International Tables Vol C Tables 4.2.6.8 and 6.1.1.4'
O O 0.0106 0.0060 'International Tables Vol C Tables 4.2.6.8 and 6.1.1.4'
Fe Fe 0.3463 0.8444 'International Tables Vol C Tables 4.2.6.8 and 6.1.1.4'
Se Se -0.0929 2.2259 'International Tables Vol C Tables 4.2.6.8 and 6.1.1.4'

loop_
_geom_angle_atom_site_label_1
_geom_angle_atom_site_label_2
_geom_angle_atom_site_label_3
_geom_angle
N2 Fe1 N4 111.67(18)
N2 Fe1 N6 116.5(3)
N4 Fe1 N6 103.0(2)
N2 Fe1 N6' 117.8(3)
N4 Fe1 N6' 112.8(3)
N6 Fe1 N6' 13.3(2)
N2 Fe1 Se1 104.78(13)
N4 Fe1 Se1 105.12(12)
N6 Fe1 Se1 115.36(19)
N6' Fe1 Se1 103.2(2)
N2 Fe1 N1 72.57(17)
N4 Fe1 N1 73.07(17)
N6 Fe1 N1 69.1(2)
N6' Fe1 N1 81.2(3)
Se1 Fe1 N1 175.58(12)
C8 N1 C1 114.6(5)
C8 N1 C15 111.0(6)
C1 N1 C15 110.7(5)
C8 N1 C15' 118.5(7)
C1 N1 C15' 116.5(6)
C15 N1 C15' 17.5(5)
C8 N1 Fe1 104.2(3)
C1 N1 Fe1 104.3(3)
C15 N1 Fe1 111.8(5)
C15' N1 Fe1 94.3(5)
C3 N2 C2 112.2(4)
C3 N2 Fe1 127.6(3)
C2 N2 Fe1 113.5(3)
C3 N3 C4 124.4(4)
C3 N3 H3 117.8
C4 N3 H3 117.8
C10 N4 C9 115.6(5)
C10 N4 Fe1 126.3(4)
C9 N4 Fe1 112.6(4)
C10 N5 C11 124.6(5)
C10 N5 H5 117.7
C11 N5 H5 117.7
C17 N6 C16 110.6(7)
C17 N6 Fe1 129.2(5)
C16 N6 Fe1 120.1(6)
C17 N7 C18 128.4(7)
C17 N7 H7 115.8
C18 N7 H7 115.8
C17' N6' C16' 116.0(7)
C17' N6' Fe1 136.7(6)
C16' N6' Fe1 107.1(6)
C17' N7' C18' 127.7(8)
C17' N7' H7'A 116.2
C18' N7' H7'A 116.2
N1 C1 C2 109.0(5)
N1 C1 H1A 109.9
C2 C1 H1A 109.9
N1 C1 H1B 109.9
C2 C1 H1B 109.9
H1A C1 H1B 108.3
N2 C2 C1 108.9(5)
N2 C2 H2A 109.9
C1 C2 H2A 109.9
N2 C2 H2B 109.9
C1 C2 H2B 109.9
H2A C2 H2B 108.3
O1 C3 N2 124.7(4)
O1 C3 N3 121.0(4)
N2 C3 N3 114.3(4)
N3 C4 C5 106.1(4)
N3 C4 C6 111.4(4)
C5 C4 C6 109.1(4)
N3 C4 C7 111.0(4)
C5 C4 C7 109.6(4)
C6 C4 C7 109.6(4)
C4 C5 H5B 109.5
C4 C5 H5C 109.5
H5B C5 H5C 109.5
C4 C5 H5D 109.5
H5B C5 H5D 109.5
H5C C5 H5D 109.5
C4 C6 H6A 109.5
C4 C6 H6B 109.5
H6A C6 H6B 109.5
C4 C6 H6C 109.5
H6A C6 H6C 109.5
H6B C6 H6C 109.5
C4 C7 H7B 109.5
C4 C7 H7C 109.5
H7B C7 H7C 109.5
C4 C7 H7D 109.5
H7B C7 H7D 109.5
H7C C7 H7D 109.5
N1 C8 C9 108.7(5)
N1 C8 H8A 110.0
C9 C8 H8A 110.0
N1 C8 H8B 110.0
C9 C8 H8B 110.0
H8A C8 H8B 108.3
N4 C9 C8 109.0(5)
N4 C9 H9A 109.9
C8 C9 H9A 109.9
N4 C9 H9B 109.9
C8 C9 H9B 109.9
H9A C9 H9B 108.3
O2 C10 N4 125.1(6)
O2 C10 N5 119.8(6)
N4 C10 N5 115.1(5)
N5 C11 C13 112.6(6)
N5 C11 C12 106.1(5)
C13 C11 C12 109.0(5)
N5 C11 C14 110.1(5)
C13 C11 C14 108.4(6)
C12 C11 C14 110.6(7)
C11 C12 H12A 109.5
C11 C12 H12B 109.5
H12A C12 H12B 109.5
C11 C12 H12C 109.5
H12A C12 H12C 109.5
H12B C12 H12C 109.5
C11 C13 H13A 109.5
C11 C13 H13B 109.5
H13A C13 H13B 109.5
C11 C13 H13C 109.5
H13A C13 H13C 109.5
H13B C13 H13C 109.5
C11 C14 H14A 109.5
C11 C14 H14B 109.5
H14A C14 H14B 109.5
C11 C14 H14C 109.5
H14A C14 H14C 109.5
H14B C14 H14C 109.5
N1 C15 C16 101.1(6)
N1 C15 H15A 111.6
C16 C15 H15A 111.6
N1 C15 H15B 111.6
C16 C15 H15B 111.6
H15A C15 H15B 109.4
N6 C16 C15 111.6(7)
N6 C16 H16A 109.3
C15 C16 H16A 109.3
N6 C16 H16B 109.3
C15 C16 H16B 109.3
H16A C16 H16B 108.0
O3 C17 N7 120.8(9)
O3 C17 N6 123.9(9)
N7 C17 N6 115.2(7)
N7 C18 C21 108.6(7)
N7 C18 C20 107.0(8)
C21 C18 C20 110.7(5)
N7 C18 C19 110.3(6)
C21 C18 C19 110.1(5)
C20 C18 C19 110.1(5)
N7 C18 H21E 96.9
C21 C18 H21E 25.4
C20 C18 H21E 136.0
C19 C18 H21E 94.6
C18 C19 H19A 109.5
C18 C19 H19B 109.5
H19A C19 H19B 109.5
C18 C19 H19C 109.5
H19A C19 H19C 109.5
H19B C19 H19C 109.5
C18 C19 H19E 141.8
H19A C19 H19E 104.1
H19B C19 H19E 74.7
H19C C19 H19E 40.0
C18 C19 H21F 86.3
H19A C19 H21F 105.2
H19B C19 H21F 27.6
H19C C19 H21F 133.5
H19E C19 H21F 102.1
C18 C20 H20A 109.5
C18 C20 H20B 109.5
H20A C20 H20B 109.5
C18 C20 H20C 109.5
H20A C20 H20C 109.5
H20B C20 H20C 109.5
C18 C20 H20E 128.2
H20A C20 H20E 83.6
H20B C20 H20E 27.2
H20C C20 H20E 112.6
C18 C20 H20F 96.5
H20A C20 H20F 50.6
H20B C20 H20F 152.4
H20C C20 H20F 68.6
H20E C20 H20F 126.2
C18 C21 H21A 109.5
C18 C21 H21B 109.5
H21A C21 H21B 109.5
C18 C21 H21C 109.5
H21A C21 H21C 109.5
H21B C21 H21C 109.5
C18 C21 H21E 69.1
H21A C21 H21E 102.6
H21B C21 H21E 145.8
H21C C21 H21E 46.5
N1 C15' C16' 116.6(8)
N1 C15' H15C 108.1
C16' C15' H15C 108.1
N1 C15' H15D 108.1
C16' C15' H15D 108.1
H15C C15' H15D 107.3
N6' C16' C15' 110.2(8)
N6' C16' H16C 109.6
C15' C16' H16C 109.6
N6' C16' H16D 109.6
C15' C16' H16D 109.6
H16C C16' H16D 108.1
O3' C17' N7' 118.8(9)
O3' C17' N6' 125.8(10)
N7' C17' N6' 115.4(7)
N7' C18' C20' 112.5(8)
N7' C18' C19' 109.1(7)
C20' C18' C19' 110.1(5)
N7' C18' C21' 104.9(8)
C20' C18' C21' 110.2(5)
C19' C18' C21' 109.9(5)
N7' C18' H19A 156.7
C20' C18' H19A 90.7
C19' C18' H19A 60.0
C21' C18' H19A 64.8
N7' C18' H19C 96.5
C20' C18' H19C 124.8
C19' C18' H19C 15.6
C21' C18' H19C 105.6
H19A C18' H19C 68.4
C18' C19' H19A 60.8
C18' C19' H19C 49.2
H19A C19' H19C 90.4
C18' C19' H19D 109.5
H19A C19' H19D 58.8
H19C C19' H19D 149.0
C18' C19' H19E 109.5
H19A C19' H19E 95.9
H19C C19' H19E 67.8
H19D C19' H19E 109.5
C18' C19' H19F 109.5
H19A C19' H19F 154.6
H19C C19' H19F 99.9
H19D C19' H19F 109.5
H19E C19' H19F 109.5
C18' C20' H20A 141.8
C18' C20' H20B 85.6
H20A C20' H20B 128.7
C18' C20' H20C 102.6
H20A C20' H20C 78.1
H20B C20' H20C 71.1
C18' C20' H20D 109.5
H20A C20' H20D 62.3
H20B C20' H20D 132.8
H20C C20' H20D 140.4
C18' C20' H20E 109.5
H20A C20' H20E 108.3
H20B C20' H20E 27.6
H20C C20' H20E 79.9
H20D C20' H20E 109.5
C18' C20' H20F 109.5
H20A C20' H20F 50.6
H20B C20' H20F 106.5
H20C C20' H20F 35.6
H20D C20' H20F 109.5
H20E C20' H20F 109.5
C18' C21' H19B 77.4
C18' C21' H21A 118.3
H19B C21' H21A 154.5
C18' C21' H21D 109.5
H19B C21' H21D 108.2
H21A C21' H21D 49.1
C18' C21' H21E 109.5
H19B C21' H21E 136.2
H21A C21' H21E 60.9
H21D C21' H21E 109.5
C18' C21' H21F 109.5
H19B C21' H21F 35.2
H21A C21' H21F 131.8
H21D C21' H21F 109.5
H21E C21' H21F 109.5
C3A N1A C7A 109.5(3)
C3A N1A C1A 109.5(3)
C7A N1A C1A 109.4(3)
C3A N1A C5A 109.9(3)
C7A N1A C5A 109.0(3)
C1A N1A C5A 109.6(3)
C2A C1A N1A 117.5(4)
C2A C1A H1AA 107.9
N1A C1A H1AA 107.9
C2A C1A H1AB 107.9
N1A C1A H1AB 107.9
H1AA C1A H1AB 107.2
C1A C2A H2AA 109.5
C1A C2A H2AB 109.5
H2AA C2A H2AB 109.5
C1A C2A H2AC 109.5
H2AA C2A H2AC 109.5
H2AB C2A H2AC 109.5
C1A C2A H2AE 99.5
H2AA C2A H2AE 92.9
H2AB C2A H2AE 24.8
H2AC C2A H2AE 133.9
C4A C3A N1A 118.3(5)
C4A C3A H3AA 107.7
N1A C3A H3AA 107.7
C4A C3A H3AB 107.7
N1A C3A H3AB 107.7
H3AA C3A H3AB 107.1
C3A C4A H4A1 109.5
C3A C4A H4A2 109.5
H4A1 C4A H4A2 109.5
C3A C4A H4A3 109.5
H4A1 C4A H4A3 109.5
H4A2 C4A H4A3 109.5
C3A C4A H4AD 105.1
H4A1 C4A H4AD 84.9
H4A2 C4A H4AD 29.0
H4A3 C4A H4AD 134.6
C3A C4A H4AE 119.3
H4A1 C4A H4AE 18.4
H4A2 C4A H4AE 91.1
H4A3 C4A H4AE 116.1
H4AD C4A H4AE 67.8
C6A C5A N1A 118.6(5)
C6A C5A H5AA 107.7
N1A C5A H5AA 107.7
C6A C5A H5AB 107.7
N1A C5A H5AB 107.7
H5AA C5A H5AB 107.1
C6A C5A H6AE 41.0
N1A C5A H6AE 146.7
H5AA C5A H6AE 104.6
H5AB C5A H6AE 69.8
C5A C6A H6AA 109.5
C5A C6A H6AB 109.5
H6AA C6A H6AB 109.5
C5A C6A H6AC 109.5
H6AA C6A H6AC 109.5
H6AB C6A H6AC 109.5
C5A C6A H6AD 127.8
H6AA C6A H6AD 92.0
H6AB C6A H6AD 106.7
H6AC C6A H6AD 20.8
C5A C6A H6AE 52.9
H6AA C6A H6AE 68.8
H6AB C6A H6AE 156.2
H6AC C6A H6AE 92.8
H6AD C6A H6AE 97.1
C5A C6A H6AF 110.7
H6AA C6A H6AF 94.7
H6AB C6A H6AF 16.0
H6AC C6A H6AF 121.8
H6AD C6A H6AF 114.3
H6AE C6A H6AF 145.3
C8A C7A N1A 118.8(5)
C8A C7A H7AA 107.6
N1A C7A H7AA 107.6
C8A C7A H7AB 107.6
N1A C7A H7AB 107.6
H7AA C7A H7AB 107.1
C8A C7A H8AD 9.9
N1A C7A H8AD 119.8
H7AA C7A H8AD 98.5
H7AB C7A H8AD 114.9
C7A C8A H8AA 109.5
C7A C8A H8AB 109.5
H8AA C8A H8AB 109.5
C7A C8A H8AC 109.5
H8AA C8A H8AC 109.5
H8AB C8A H8AC 109.5
C7A C8A H8AD 108.6
H8AA C8A H8AD 80.5
H8AB C8A H8AD 31.9
H8AC C8A H8AD 134.1
C7A C8A H8AF 86.0
H8AA C8A H8AF 163.8
H8AB C8A H8AF 59.0
H8AC C8A H8AF 67.9
H8AD C8A H8AF 90.2
C1A' N1A' C5A' 109.9(3)
C1A' N1A' C7A' 109.6(3)
C5A' N1A' C7A' 109.5(3)
C1A' N1A' C3A' 110.0(3)
C5A' N1A' C3A' 108.7(3)
C7A' N1A' C3A' 109.1(3)
C2A' C1A' N1A' 119.4(5)
C2A' C1A' H2AC 71.3
N1A' C1A' H2AC 151.7
C2A' C1A' H1AC 107.5
N1A' C1A' H1AC 107.5
H2AC C1A' H1AC 45.8
C2A' C1A' H1AD 107.5
N1A' C1A' H1AD 107.5
H2AC C1A' H1AD 92.0
H1AC C1A' H1AD 107.0
C1A' C2A' H2AB 97.5
C1A' C2A' H2AD 109.5
H2AB C2A' H2AD 99.2
C1A' C2A' H2AE 109.5
H2AB C2A' H2AE 20.7
H2AD C2A' H2AE 109.5
C1A' C2A' H2AF 109.5
H2AB C2A' H2AF 130.2
H2AD C2A' H2AF 109.5
H2AE C2A' H2AF 109.5
C4A' C3A' N1A' 118.8(5)
C4A' C3A' H4A2 44.4
N1A' C3A' H4A2 160.4
C4A' C3A' H4A3 84.2
N1A' C3A' H4A3 110.0
H4A2 C3A' H4A3 63.4
C4A' C3A' H3AC 107.6
N1A' C3A' H3AC 107.6
H4A2 C3A' H3AC 75.0
H4A3 C3A' H3AC 26.6
C4A' C3A' H3AD 107.6
N1A' C3A' H3AD 107.6
H4A2 C3A' H3AD 89.6
H4A3 C3A' H3AD 127.8
H3AC C3A' H3AD 107.0
C3A' C4A' H4A1 85.4
C3A' C4A' H4A2 69.2
H4A1 C4A' H4A2 96.7
C3A' C4A' H4AD 109.5
H4A1 C4A' H4AD 126.0
H4A2 C4A' H4AD 48.5
C3A' C4A' H4AE 109.5
H4A1 C4A' H4AE 25.0
H4A2 C4A' H4AE 98.9
H4AD C4A' H4AE 109.5
C3A' C4A' H4AF 109.5
H4A1 C4A' H4AF 113.6
H4A2 C4A' H4AF 149.6
H4AD C4A' H4AF 109.5
H4AE C4A' H4AF 109.5
C6A' C5A' N1A' 118.7(5)
C6A' C5A' H5AC 107.6
N1A' C5A' H5AC 107.6
C6A' C5A' H5AD 107.6
N1A' C5A' H5AD 107.6
H5AC C5A' H5AD 107.1
C5A' C6A' H6AA 162.0
C5A' C6A' H6AB 96.4
H6AA C6A' H6AB 83.2
C5A' C6A' H6AC 88.0
H6AA C6A' H6AC 108.3
H6AB C6A' H6AC 116.5
C5A' C6A' H6AD 109.5
H6AA C6A' H6AD 87.7
H6AB C6A' H6AD 106.8
H6AC C6A' H6AD 22.3
C5A' C6A' H6AE 109.5
H6AA C6A' H6AE 57.7
H6AB C6A' H6AE 124.1
H6AC C6A' H6AE 113.1
H6AD C6A' H6AE 109.5
C5A' C6A' H6AF 109.5
H6AA C6A' H6AF 67.9
H6AB C6A' H6AF 16.1
H6AC C6A' H6AF 124.5
H6AD C6A' H6AF 109.5
H6AE C6A' H6AF 109.5
C8A' C7A' N1A' 118.5(5)
C8A' C7A' H7AC 107.7
N1A' C7A' H7AC 107.7
C8A' C7A' H7AD 107.7
N1A' C7A' H7AD 107.7
H7AC C7A' H7AD 107.1
C7A' C8A' H8AB 143.4
C7A' C8A' H8AD 109.5
H8AB C8A' H8AD 49.9
C7A' C8A' H8AE 109.5
H8AB C8A' H8AE 63.9
H8AD C8A' H8AE 109.5
C7A' C8A' H8AF 109.5
H8AB C8A' H8AF 106.4
H8AD C8A' H8AF 109.5
H8AE C8A' H8AF 109.5
C1B N1B C7B 110.1(3)
C1B N1B C5B 110.2(3)
C7B N1B C5B 108.6(3)
C1B N1B C3B 109.9(3)
C7B N1B C3B 109.8(3)
C5B N1B C3B 108.2(3)
C2B C1B N1B 118.6(5)
C2B C1B H1B1 107.7
N1B C1B H1B1 107.7
C2B C1B H1B2 107.7
N1B C1B H1B2 107.7
H1B1 C1B H1B2 107.1
C1B C2B H2B1 109.5
C1B C2B H2B2 109.5
H2B1 C2B H2B2 109.5
C1B C2B H2B3 109.5
H2B1 C2B H2B3 109.5
H2B2 C2B H2B3 109.5
C1B C2B H2B4 118.4
H2B1 C2B H2B4 75.7
H2B2 C2B H2B4 34.1
H2B3 C2B H2B4 126.8
C1B C2B H2B5 96.1
H2B1 C2B H2B5 137.8
H2B2 C2B H2B5 91.9
H2B3 C2B H2B5 28.5
H2B4 C2B H2B5 121.0
C1B C2B H2B6 98.3
H2B1 C2B H2B6 46.0
H2B2 C2B H2B6 149.0
H2B3 C2B H2B6 72.1
H2B4 C2B H2B6 119.3
H2B5 C2B H2B6 98.7
C4B C3B N1B 116.1(5)
C4B C3B H3B1 108.3
N1B C3B H3B1 108.3
C4B C3B H3B2 108.3
N1B C3B H3B2 108.3
H3B1 C3B H3B2 107.4
C3B C4B H4B1 109.4
C3B C4B H4B2 109.5
H4B1 C4B H4B2 109.5
C3B C4B H4B3 109.5
H4B1 C4B H4B3 109.5
H4B2 C4B H4B3 109.5
C3B C4B H4B4 120.3
H4B1 C4B H4B4 111.0
H4B2 C4B H4B4 96.2
H4B3 C4B H4B4 14.2
C3B C4B H4B5 142.7
H4B1 C4B H4B5 82.8
H4B2 C4B H4B5 35.5
H4B3 C4B H4B5 98.3
H4B4 C4B H4B5 84.5
C6B C5B N1B 118.8(5)
C6B C5B H5B1 107.6
N1B C5B H5B1 107.6
C6B C5B H5B2 107.6
N1B C5B H5B2 107.6
H5B1 C5B H5B2 107.0
C5B C6B H6B1 109.5
C5B C6B H6B2 109.5
H6B1 C6B H6B2 109.5
C5B C6B H6B3 109.5
H6B1 C6B H6B3 109.5
H6B2 C6B H6B3 109.5
C5B C6B H6B5 133.0
H6B1 C6B H6B5 23.8
H6B2 C6B H6B5 94.1
H6B3 C6B H6B5 99.3
C5B C6B H6B6 106.7
H6B1 C6B H6B6 86.4
H6B2 C6B H6B6 132.1
H6B3 C6B H6B6 26.7
H6B5 C6B H6B6 83.2
C8B C7B N1B 119.3(5)
C8B C7B H7B1 107.5
N1B C7B H7B1 107.5
C8B C7B H7B2 107.5
N1B C7B H7B2 107.5
H7B1 C7B H7B2 107.0
C8B C7B H8B5 84.4
N1B C7B H8B5 156.1
H7B1 C7B H8B5 64.0
H7B2 C7B H8B5 58.4
C7B C8B H8B1 109.4
C7B C8B H8B2 109.5
H8B1 C8B H8B2 109.5
C7B C8B H8B3 109.5
H8B1 C8B H8B3 109.5
H8B2 C8B H8B3 109.5
C7B C8B H8B6 99.8
H8B1 C8B H8B6 90.9
H8B2 C8B H8B6 26.4
H8B3 C8B H8B6 135.1
C5B' N1B' C1B' 110.1(3)
C5B' N1B' C7B' 110.0(3)
C1B' N1B' C7B' 109.7(3)
C5B' N1B' C3B' 108.9(3)
C1B' N1B' C3B' 109.8(3)
C7B' N1B' C3B' 108.3(3)
C2B' C1B' N1B' 118.4(5)
C2B' C1B' H1B3 107.7
N1B' C1B' H1B3 107.7
C2B' C1B' H1B4 107.7
N1B' C1B' H1B4 107.7
H1B3 C1B' H1B4 107.1
C1B' C2B' H2B1 110.3
C1B' C2B' H2B2 104.3
H2B1 C2B' H2B2 93.7
C1B' C2B' H2B3 128.4
H2B1 C2B' H2B3 111.3
H2B2 C2B' H2B3 102.0
C1B' C2B' H2B4 109.5
H2B1 C2B' H2B4 65.5
H2B2 C2B' H2B4 28.5
H2B3 C2B' H2B4 114.7
C1B' C2B' H2B5 109.4
H2B1 C2B' H2B5 139.1
H2B2 C2B' H2B5 85.9
H2B3 C2B' H2B5 30.7
H2B4 C2B' H2B5 109.5
C1B' C2B' H2B6 109.5
H2B1 C2B' H2B6 46.7
H2B2 C2B' H2B6 134.7
H2B3 C2B' H2B6 79.7
H2B4 C2B' H2B6 109.5
H2B5 C2B' H2B6 109.5
C4B' C3B' N1B' 118.8(5)
C4B' C3B' H4B3 32.1
N1B' C3B' H4B3 128.5
C4B' C3B' H3B3 107.6
N1B' C3B' H3B3 107.6
H4B3 C3B' H3B3 120.7
C4B' C3B' H3B4 107.6
N1B' C3B' H3B4 107.6
H4B3 C3B' H3B4 75.6
H3B3 C3B' H3B4 107.0
C3B' C4B' H4B2 93.1
C3B' C4B' H4B3 82.6
H4B2 C4B' H4B3 142.9
C3B' C4B' H4B4 109.5
H4B2 C4B' H4B4 146.0
H4B3 C4B' H4B4 29.0
C3B' C4B' H4B5 109.5
H4B2 C4B' H4B5 37.2
H4B3 C4B' H4B5 110.1
H4B4 C4B' H4B5 109.5
C3B' C4B' H4B6 109.5
H4B2 C4B' H4B6 85.1
H4B3 C4B' H4B6 131.2
H4B4 C4B' H4B6 109.5
H4B5 C4B' H4B6 109.5
C6B' C5B' N1B' 120.4(5)
C6B' C5B' H6B1 28.5
N1B' C5B' H6B1 148.7
C6B' C5B' H5B3 107.2
N1B' C5B' H5B3 107.2
H6B1 C5B' H5B3 92.7
C6B' C5B' H5B4 107.2
N1B' C5B' H5B4 107.2
H6B1 C5B' H5B4 89.0
H5B3 C5B' H5B4 106.9
C5B' C6B' H6B1 79.4
C5B' C6B' H6B3 100.2
H6B1 C6B' H6B3 102.4
C5B' C6B' H6B4 109.5
H6B1 C6B' H6B4 119.5
H6B3 C6B' H6B4 131.7
C5B' C6B' H6B5 109.4
H6B1 C6B' H6B5 30.1
H6B3 C6B' H6B5 94.7
H6B4 C6B' H6B5 109.5
C5B' C6B' H6B6 109.5
H6B1 C6B' H6B6 123.7
H6B3 C6B' H6B6 22.6
H6B4 C6B' H6B6 109.5
H6B5 C6B' H6B6 109.5
C8B' C7B' N1B' 120.5(5)
C8B' C7B' H8B1 84.5
N1B' C7B' H8B1 155.0
C8B' C7B' H7B3 107.2
N1B' C7B' H7B3 107.2
H8B1 C7B' H7B3 60.9
C8B' C7B' H7B4 107.2
N1B' C7B' H7B4 107.2
H8B1 C7B' H7B4 60.9
H7B3 C7B' H7B4 106.8
C7B' C8B' H8B2 88.6
C7B' C8B' H8B4 109.5
H8B2 C8B' H8B4 140.8
C7B' C8B' H8B5 109.5
H8B2 C8B' H8B5 95.7
H8B4 C8B' H8B5 109.5
C7B' C8B' H8B6 109.5
H8B2 C8B' H8B6 31.8
H8B4 C8B' H8B6 109.5
H8B5 C8B' H8B6 109.5

loop_
_geom_bond_atom_site_label_1
_geom_bond_atom_site_label_2
_geom_bond_distance
Se1 Fe1 2.3559(10)
Fe1 N2 2.030(4)
Fe1 N4 2.036(5)
Fe1 N6 2.038(5)
Fe1 N6' 2.038(5)
Fe1 N1 2.604(5)
O1 C3 1.235(6)
O2 C10 1.257(7)
O3 C17 1.241(8)
O3' C17' 1.242(8)
N1 C8 1.452(9)
N1 C1 1.456(8)
N1 C15 1.469(7)
N1 C15' 1.473(7)
N2 C3 1.368(6)
N2 C2 1.467(7)
N3 C3 1.376(6)
N3 C4 1.458(6)
N3 H3 0.8800
N4 C10 1.324(8)
N4 C9 1.468(7)
N5 C10 1.388(7)
N5 C11 1.454(9)
N5 H5 0.8800
N6 C17 1.366(9)
N6 C16 1.470(9)
N7 C17 1.349(10)
N7 C18 1.508(8)
N7 H7 0.8800
N6' C17' 1.368(9)
N6' C16' 1.469(9)
N7' C17' 1.350(11)
N7' C18' 1.509(8)
N7' H7'A 0.8800
C1 C2 1.500(9)
C1 H1A 0.9900
C1 H1B 0.9900
C2 H2A 0.9900
C2 H2B 0.9900
C4 C5 1.511(7)
C4 C6 1.520(7)
C4 C7 1.535(7)
C5 H5B 0.9800
C5 H5C 0.9800
C5 H5D 0.9800
C6 H6A 0.9800
C6 H6B 0.9800
C6 H6C 0.9800
C7 H7B 0.9800
C7 H7C 0.9800
C7 H7D 0.9800
C8 C9 1.515(8)
C8 H8A 0.9900
C8 H8B 0.9900
C9 H9A 0.9900
C9 H9B 0.9900
C11 C13 1.512(9)
C11 C12 1.519(9)
C11 C14 1.529(11)
C12 H12A 0.9800
C12 H12B 0.9800
C12 H12C 0.9800
C13 H13A 0.9800
C13 H13B 0.9800
C13 H13C 0.9800
C14 H14A 0.9800
C14 H14B 0.9800
C14 H14C 0.9800
C15 C16 1.535(9)
C15 H15A 0.9900
C15 H15B 0.9900
C16 H16A 0.9900
C16 H16B 0.9900
C18 C21 1.517(4)
C18 C20 1.518(4)
C18 C19 1.522(4)
C18 H21E 1.4221
C19 H19A 0.9800
C19 H19B 0.9800
C19 H19C 0.9800
C19 H19E 1.4083
C19 H21F 1.4741
C20 H20A 0.9800
C20 H20B 0.9800
C20 H20C 0.9800
C20 H20E 1.0803
C20 H20F 0.7040
C21 H21A 0.9800
C21 H21B 0.9800
C21 H21C 0.9800
C21 H21E 0.6517
C15' C16' 1.537(9)
C15' H15C 0.9900
C15' H15D 0.9900
C16' H16C 0.9900
C16' H16D 0.9900
C18' C20' 1.519(4)
C18' C19' 1.520(4)
C18' C21' 1.521(4)
C18' H19A 1.5451
C18' H19C 1.2723
C19' H19A 1.5321
C19' H19C 0.4516
C19' H19D 0.9800
C19' H19E 0.9800
C19' H19F 0.9800
C20' H20A 0.7046
C20' H20B 1.0624
C20' H20C 1.5895
C20' H20D 0.9800
C20' H20E 0.9800
C20' H20F 0.9800
C21' H19B 1.3034
C21' H21A 1.4408
C21' H21D 0.9800
C21' H21E 0.9800
C21' H21F 0.9800
N1A C3A 1.501(4)
N1A C7A 1.503(4)
N1A C1A 1.504(4)
N1A C5A 1.505(4)
C1A C2A 1.463(5)
C1A H1AA 0.9900
C1A H1AB 0.9900
C2A H2AA 0.9800
C2A H2AB 0.9800
C2A H2AC 0.9800
C2A H2AE 1.2229
C3A C4A 1.461(5)
C3A H3AA 0.9900
C3A H3AB 0.9900
C4A H4A1 0.9800
C4A H4A2 0.9800
C4A H4A3 0.9800
C4A H4AD 1.5839
C4A H4AE 1.2371
C5A C6A 1.461(5)
C5A H5AA 0.9900
C5A H5AB 0.9900
C5A H6AE 1.1681
C6A H6AA 0.9800
C6A H6AB 0.9800
C6A H6AC 0.9800
C6A H6AD 1.1673
C6A H6AE 0.9599
C6A H6AF 0.7149
C7A C8A 1.460(5)
C7A H7AA 0.9900
C7A H7AB 0.9900
C7A H8AD 1.5746
C8A H8AA 0.9800
C8A H8AB 0.9800
C8A H8AC 0.9800
C8A H8AD 0.2857
C8A H8AF 1.5736
N1A' C1A' 1.500(4)
N1A' C5A' 1.503(4)
N1A' C7A' 1.504(4)
N1A' C3A' 1.505(4)
C1A' C2A' 1.459(5)
C1A' H2AC 1.2924
C1A' H1AC 0.9900
C1A' H1AD 0.9900
C2A' H2AB 0.5160
C2A' H2AD 0.9800
C2A' H2AE 0.9800
C2A' H2AF 0.9800
C3A' C4A' 1.458(5)
C3A' H4A2 1.4877
C3A' H4A3 1.5567
C3A' H3AC 0.9900
C3A' H3AD 0.9900
C4A' H4A1 1.0258
C4A' H4A2 1.1140
C4A' H4AD 0.9800
C4A' H4AE 0.9800
C4A' H4AF 0.9800
C5A' C6A' 1.460(5)
C5A' H5AC 0.9900
C5A' H5AD 0.9900
C6A' H6AA 1.2415
C6A' H6AB 1.1664
C6A' H6AC 0.6926
C6A' H6AD 0.9800
C6A' H6AE 0.9800
C6A' H6AF 0.9800
C7A' C8A' 1.460(5)
C7A' H7AC 0.9900
C7A' H7AD 0.9900
C8A' H8AB 0.7057
C8A' H8AD 0.9800
C8A' H8AE 0.9800
C8A' H8AF 0.9800
N1B C1B 1.513(4)
N1B C7B 1.513(4)
N1B C5B 1.516(4)
N1B C3B 1.519(4)
C1B C2B 1.418(5)
C1B H1B1 0.9900
C1B H1B2 0.9900
C2B H2B1 0.9800
C2B H2B2 0.9800
C2B H2B3 0.9800
C2B H2B4 0.7848
C2B H2B5 1.0477
C2B H2B6 1.0622
C3B C4B 1.420(6)
C3B H3B1 0.9900
C3B H3B2 0.9900
C4B H4B1 0.9800
C4B H4B2 0.9800
C4B H4B3 0.9800
C4B H4B4 1.3615
C4B H4B5 0.9810
C5B C6B 1.410(5)
C5B H5B1 0.9900
C5B H5B2 0.9900
C6B H6B1 0.9800
C6B H6B2 0.9800
C6B H6B3 0.9800
C6B H6B5 1.2207
C6B H6B6 1.1885
C7B C8B 1.410(5)
C7B H7B1 0.9900
C7B H7B2 0.9900
C7B H8B5 1.2924
C8B H8B1 0.9800
C8B H8B2 0.9800
C8B H8B3 0.9800
C8B H8B6 1.3654
N1B' C5B' 1.513(4)
N1B' C1B' 1.515(4)
N1B' C7B' 1.516(4)
N1B' C3B' 1.518(4)
C1B' C2B' 1.417(5)
C1B' H1B3 0.9900
C1B' H1B4 0.9900
C2B' H2B1 1.0390
C2B' H2B2 1.1517
C2B' H2B3 0.8967
C2B' H2B4 0.9800
C2B' H2B5 0.9800
C2B' H2B6 0.9800
C3B' C4B' 1.412(5)
C3B' H4B3 1.5418
C3B' H3B3 0.9900
C3B' H3B4 0.9900
C4B' H4B2 0.8613
C4B' H4B3 0.8268
C4B' H4B4 0.9800
C4B' H4B5 0.9800
C4B' H4B6 0.9800
C5B' C6B' 1.408(6)
C5B' H6B1 1.4542
C5B' H5B3 0.9900
C5B' H5B4 0.9900
C6B' H6B1 0.7054
C6B' H6B3 1.2926
C6B' H6B4 0.9800
C6B' H6B5 0.9800
C6B' H6B6 0.9800
C7B' C8B' 1.410(5)
C7B' H8B1 1.0401
C7B' H7B3 0.9900
C7B' H7B4 0.9900
C8B' H8B2 1.2349
C8B' H8B4 0.9800
C8B' H8B5 0.9800
C8B' H8B6 0.9800

loop_
_geom_hbond_atom_site_label_D
_geom_hbond_atom_site_label_H
_geom_hbond_atom_site_label_A
_geom_hbond_distance_DH
_geom_hbond_distance_HA
_geom_hbond_distance_DA
_geom_hbond_angle_DHA
N3 H3 Se1 0.88 2.61 3.429(4) 155.7
N5 H5 Se1 0.88 2.77 3.464(5) 136.7
N7 H7 Se1 0.88 2.62 3.419(8) 151.7
N7' H7'A Se1 0.88 2.81 3.337(9) 120.3

loop_
_geom_torsion_atom_site_label_1
_geom_torsion_atom_site_label_2
_geom_torsion_atom_site_label_3
_geom_torsion_atom_site_label_4
_geom_torsion
N2 Fe1 N1 C8 -117.3(4)
N4 Fe1 N1 C8 2.7(4)
N6 Fe1 N1 C8 114.3(5)
N6' Fe1 N1 C8 119.8(5)
Se1 Fe1 N1 C8 -63.7(17)
N2 Fe1 N1 C1 3.2(4)
N4 Fe1 N1 C1 123.2(4)
N6 Fe1 N1 C1 -125.3(5)
N6' Fe1 N1 C1 -119.7(5)
Se1 Fe1 N1 C1 56.8(17)
N2 Fe1 N1 C15 122.8(5)
N4 Fe1 N1 C15 -117.2(5)
N6 Fe1 N1 C15 -5.7(5)
N6' Fe1 N1 C15 -0.1(5)
Se1 Fe1 N1 C15 176.4(14)
N2 Fe1 N1 C15' 121.9(5)
N4 Fe1 N1 C15' -118.1(5)
N6 Fe1 N1 C15' -6.5(6)
N6' Fe1 N1 C15' -1.0(6)
Se1 Fe1 N1 C15' 175.5(14)
N4 Fe1 N2 C3 52.0(5)
N6 Fe1 N2 C3 169.9(4)
N6' Fe1 N2 C3 -175.2(5)
Se1 Fe1 N2 C3 -61.3(5)
N1 Fe1 N2 C3 115.1(5)
N4 Fe1 N2 C2 -96.8(4)
N6 Fe1 N2 C2 21.1(5)
N6' Fe1 N2 C2 36.0(5)
Se1 Fe1 N2 C2 149.9(4)
N1 Fe1 N2 C2 -33.8(4)
N2 Fe1 N4 C10 -178.6(4)
N6 Fe1 N4 C10 55.7(5)
N6' Fe1 N4 C10 46.2(5)
Se1 Fe1 N4 C10 -65.5(5)
N1 Fe1 N4 C10 118.7(5)
N2 Fe1 N4 C9 29.1(4)
N6 Fe1 N4 C9 -96.7(4)
N6' Fe1 N4 C9 -106.2(4)
Se1 Fe1 N4 C9 142.1(3)
N1 Fe1 N4 C9 -33.7(4)
N2 Fe1 N6 C17 100.7(9)
N4 Fe1 N6 C17 -136.7(8)
N6' Fe1 N6 C17 2.0(15)
Se1 Fe1 N6 C17 -22.8(9)
N1 Fe1 N6 C17 157.3(9)
N2 Fe1 N6 C16 -82.8(7)
N4 Fe1 N6 C16 39.8(7)
N6' Fe1 N6 C16 178(2)
Se1 Fe1 N6 C16 153.7(6)
N1 Fe1 N6 C16 -26.1(6)
N2 Fe1 N6' C17' 92.6(11)
N4 Fe1 N6' C17' -135.1(11)
N6 Fe1 N6' C17' -179(3)
Se1 Fe1 N6' C17' -22.2(12)
N1 Fe1 N6' C17' 157.5(12)
N2 Fe1 N6' C16' -93.6(7)
N4 Fe1 N6' C16' 38.7(7)
N6 Fe1 N6' C16' -5.5(15)
Se1 Fe1 N6' C16' 151.6(6)
N1 Fe1 N6' C16' -28.7(6)
C8 N1 C1 C2 139.5(5)
C15 N1 C1 C2 -94.1(7)
C15' N1 C1 C2 -76.0(7)
Fe1 N1 C1 C2 26.3(5)
C3 N2 C2 C1 -90.0(6)
Fe1 N2 C2 C1 63.7(5)
N1 C1 C2 N2 -56.9(6)
C2 N2 C3 O1 3.4(8)
Fe1 N2 C3 O1 -145.8(4)
C2 N2 C3 N3 -176.3(5)
Fe1 N2 C3 N3 34.5(6)
C4 N3 C3 O1 15.1(8)
C4 N3 C3 N2 -165.2(4)
C3 N3 C4 C5 175.1(5)
C3 N3 C4 C6 -66.3(6)
C3 N3 C4 C7 56.1(6)
C1 N1 C8 C9 -86.4(6)
C15 N1 C8 C9 147.3(6)
C15' N1 C8 C9 129.8(7)
Fe1 N1 C8 C9 26.9(6)
C10 N4 C9 C8 -91.6(6)
Fe1 N4 C9 C8 63.9(6)
N1 C8 C9 N4 -58.1(7)
C9 N4 C10 O2 4.5(9)
Fe1 N4 C10 O2 -147.2(5)
C9 N4 C10 N5 -173.2(5)
Fe1 N4 C10 N5 35.1(7)
C11 N5 C10 O2 36.6(9)
C11 N5 C10 N4 -145.6(6)
C10 N5 C11 C13 -70.7(8)
C10 N5 C11 C12 170.0(5)
C10 N5 C11 C14 50.3(8)
C8 N1 C15 C16 -85.0(8)
C1 N1 C15 C16 146.6(7)
C15' N1 C15 C16 34(2)
Fe1 N1 C15 C16 30.9(8)
C17 N6 C16 C15 -125.5(9)
Fe1 N6 C16 C15 57.4(11)
N1 C15 C16 N6 -53.1(11)
C18 N7 C17 O3 -11.4(18)
C18 N7 C17 N6 165.1(9)
C16 N6 C17 O3 5.9(14)
Fe1 N6 C17 O3 -177.3(8)
C16 N6 C17 N7 -170.5(9)
Fe1 N6 C17 N7 6.3(14)
C17 N7 C18 C21 -51.3(12)
C17 N7 C18 C20 68.3(12)
C17 N7 C18 C19 -171.9(10)
C8 N1 C15' C16' -77.4(11)
C1 N1 C15' C16' 139.5(8)
C15 N1 C15' C16' -146(3)
Fe1 N1 C15' C16' 31.2(10)
C17' N6' C16' C15' -128.3(10)
Fe1 N6' C16' C15' 56.5(10)
N1 C15' C16' N6' -63.5(13)
C18' N7' C17' O3' -23.8(17)
C18' N7' C17' N6' 157.3(9)
C16' N6' C17' O3' -1.0(17)
Fe1 N6' C17' O3' 172.4(9)
C16' N6' C17' N7' 177.8(10)
Fe1 N6' C17' N7' -8.8(17)
C17' N7' C18' C20' 61.8(13)
C17' N7' C18' C19' -175.8(10)
C17' N7' C18' C21' -58.1(12)
C3A N1A C1A C2A -57.0(8)
C7A N1A C1A C2A 63.0(8)
C5A N1A C1A C2A -177.6(7)
C7A N1A C3A C4A 60.6(8)
C1A N1A C3A C4A -179.5(7)
C5A N1A C3A C4A -59.1(8)
C3A N1A C5A C6A -53.6(9)
C7A N1A C5A C6A -173.7(8)
C1A N1A C5A C6A 66.7(9)
C3A N1A C7A C8A 175.0(7)
C1A N1A C7A C8A 55.1(8)
C5A N1A C7A C8A -64.7(8)
C5A' N1A' C1A' C2A' -64.2(9)
C7A' N1A' C1A' C2A' 175.4(8)
C3A' N1A' C1A' C2A' 55.4(9)
C1A' N1A' C3A' C4A' 55.3(9)
C5A' N1A' C3A' C4A' 175.6(8)
C7A' N1A' C3A' C4A' -65.0(9)
C1A' N1A' C5A' C6A' -171.8(10)
C7A' N1A' C5A' C6A' -51.3(11)
C3A' N1A' C5A' C6A' 67.8(11)
C1A' N1A' C7A' C8A' 62.3(10)
C5A' N1A' C7A' C8A' -58.4(10)
C3A' N1A' C7A' C8A' -177.2(9)
C7B N1B C1B C2B 90.1(8)
C5B N1B C1B C2B -150.1(8)
C3B N1B C1B C2B -31.0(9)
C1B N1B C3B C4B -82.0(9)
C7B N1B C3B C4B 156.8(8)
C5B N1B C3B C4B 38.3(9)
C1B N1B C5B C6B -73.2(9)
C7B N1B C5B C6B 47.4(9)
C3B N1B C5B C6B 166.6(8)
C1B N1B C7B C8B -53.1(9)
C5B N1B C7B C8B -173.7(9)
C3B N1B C7B C8B 68.0(9)
C5B' N1B' C1B' C2B' -178.1(9)
C7B' N1B' C1B' C2B' 60.7(10)
C3B' N1B' C1B' C2B' -58.3(10)
C5B' N1B' C3B' C4B' 66.1(11)
C1B' N1B' C3B' C4B' -54.5(10)
C7B' N1B' C3B' C4B' -174.3(10)
C1B' N1B' C5B' C6B' -39.7(13)
C7B' N1B' C5B' C6B' 81.4(12)
C3B' N1B' C5B' C6B' -160.1(12)
C5B' N1B' C7B' C8B' 4.9(12)
C1B' N1B' C7B' C8B' 126.1(12)
C3B' N1B' C7B' C8B' -114.0(12)
